data_7014883
loop_
_publ_author_name
'Qian, Xin'
'Dawe, Louise N.'
'Kozak, Christopher M.'

_publ_section_title
;
 Catalytic alkylation of aryl Grignard reagents by iron(III)
 amine-bis(phenolate) complexes.
;
_journal_issue 4
_journal_name_full 'Dalton transactions (Cambridge, England : 2003)'
_journal_page_first 933
_journal_page_last 943
_journal_paper_doi 10.1039/c0dt01239d
_journal_volume 40
_journal_year 2011
_chemical_formula_moiety 'C62 H78 Cl2 Fe2 N2 O4'
_chemical_formula_sum 'C62 H78 Cl2 Fe2 N2 O4'
_chemical_formula_weight 1097.91
_chemical_name_systematic
;
?
;
_space_group_IT_number 2
_symmetry_cell_setting triclinic
_symmetry_Int_Tables_number 2
_symmetry_space_group_name_Hall '-P 1'
_symmetry_space_group_name_H-M 'P -1'
_atom_sites_solution_hydrogens geom
_atom_sites_solution_primary direct
_atom_sites_solution_secondary difmap
_audit_creation_method SHELXL-97
_cell_angle_alpha 100.960(2)
_cell_angle_beta 101.664(3)
_cell_angle_gamma 106.866(2)
_cell_formula_units_Z 2
_cell_length_a 13.052(3)
_cell_length_b 13.686(3)
_cell_length_c 18.072(3)
_cell_measurement_reflns_used 12746
_cell_measurement_temperature 153(2)
_cell_measurement_theta_max 30.5381
_cell_measurement_theta_min 2.3254
_cell_volume 2917.0(10)
_computing_cell_refinement 'CrystalClear (Rigaku/MSC Inc., 2005)'
_computing_data_collection 'CrystalClear (Rigaku/MSC Inc., 2005)'
_computing_data_reduction 'CrystalClear (Rigaku/MSC Inc., 2005)'
_computing_molecular_graphics 'CrystalStructure3.7.0(Rigaku/MSC Inc.,2005)'
_computing_publication_material 'CrystalStructure3.7.0(Rigaku/MSC Inc.,2005)'
_computing_structure_refinement 'SHELXL-97 (Sheldrick, 1997)'
_computing_structure_solution 'SHELXL-97 (Sheldrick, 1990)'
_diffrn_ambient_temperature 153(2)
_diffrn_detector_area_resol_mean 14.63
_diffrn_measured_fraction_theta_full 0.992
_diffrn_measured_fraction_theta_max 0.992
_diffrn_measurement_device_type 'Rigaku Saturn'
_diffrn_measurement_method \w
_diffrn_radiation_monochromator 'graphite - Rigaku SHINE'
_diffrn_radiation_source 'fine-focus sealed tube'
_diffrn_radiation_type MoK\a
_diffrn_radiation_wavelength 0.71075
_diffrn_reflns_av_R_equivalents 0.0215
_diffrn_reflns_av_sigmaI/netI 0.0274
_diffrn_reflns_limit_h_max 16
_diffrn_reflns_limit_h_min -16
_diffrn_reflns_limit_k_max 15
_diffrn_reflns_limit_k_min -17
_diffrn_reflns_limit_l_max 22
_diffrn_reflns_limit_l_min -22
_diffrn_reflns_number 27483
_diffrn_reflns_theta_full 26.50
_diffrn_reflns_theta_max 26.50
_diffrn_reflns_theta_min 2.50
_exptl_absorpt_coefficient_mu 0.635
_exptl_absorpt_correction_T_max 0.9167
_exptl_absorpt_correction_T_min 0.8456
_exptl_absorpt_correction_type numerical
_exptl_absorpt_process_details '(T. Higashi, 2000)'
_exptl_crystal_colour 'Dark Purple'
_exptl_crystal_density_diffrn 1.250
_exptl_crystal_density_method 'not measured'
_exptl_crystal_description Prism
_exptl_crystal_F_000 1164
_exptl_crystal_size_max 0.46
_exptl_crystal_size_mid 0.41
_exptl_crystal_size_min 0.30
_refine_diff_density_max 0.344
_refine_diff_density_min -0.399
_refine_diff_density_rms 0.049
_refine_ls_extinction_method none
_refine_ls_goodness_of_fit_ref 1.045
_refine_ls_hydrogen_treatment constr
_refine_ls_matrix_type full
_refine_ls_number_parameters 650
_refine_ls_number_reflns 11990
_refine_ls_number_restraints 0
_refine_ls_restrained_S_all 1.045
_refine_ls_R_factor_all 0.0382
_refine_ls_R_factor_gt 0.0361
_refine_ls_shift/su_max 0.001
_refine_ls_shift/su_mean 0.000
_refine_ls_structure_factor_coef Fsqd
_refine_ls_weighting_details 'calc w=1/[\s^2^(Fo^2^)+(0.0465P)^2^+1.2641P] where P=(Fo^2^+2Fc^2^)/3'
_refine_ls_weighting_scheme calc
_refine_ls_wR_factor_gt 0.0928
_refine_ls_wR_factor_ref 0.0948
_reflns_number_gt 11300
_reflns_number_total 11990
_reflns_threshold_expression >2sigma(I)
_cod_data_source_file C0DT01239D.TXT
_cod_data_source_block Complex3
_cod_depositor_comments
;
The following automatic conversions were performed:
'_exptl_absorpt_correction_type' value 'Numerical' changed to 'numerical'
according to '/home/saulius/struct/CIF-dictionaries/cif_core.dic'
dictionary named 'cif_core.dic' version 2.4.1 from 2010-06-29.

Automatic conversion script
Id: cif_fix_enum 1555 2011-01-17 13:19:09Z saulius 
;
_cod_original_cell_volume 2917.2(10)
_cod_database_code 7014883

loop_
_symmetry_equiv_pos_as_xyz
'x, y, z'
'-x, -y, -z'

loop_
_atom_site_label
_atom_site_type_symbol
_atom_site_fract_x
_atom_site_fract_y
_atom_site_fract_z
_atom_site_U_iso_or_equiv
_atom_site_adp_type
_atom_site_occupancy
_atom_site_symmetry_multiplicity
_atom_site_calc_flag
_atom_site_refinement_flags
_atom_site_disorder_assembly
_atom_site_disorder_group
Fe1 Fe 0.441538(18) 0.111531(16) 0.213096(12) 0.02060(6) Uani 1 1 d . . .
Fe2 Fe 0.590396(18) 0.390200(17) 0.279837(12) 0.02162(7) Uani 1 1 d . . .
Cl1 Cl 0.48159(4) 0.25071(3) 0.15472(2) 0.02914(10) Uani 1 1 d . . .
Cl2 Cl 0.56740(4) 0.24786(3) 0.33562(2) 0.03047(10) Uani 1 1 d . . .
O1 O 0.54147(9) 0.04148(9) 0.21899(6) 0.0271(2) Uani 1 1 d . . .
O2 O 0.32774(9) 0.07571(9) 0.25798(6) 0.0288(2) Uani 1 1 d . . .
O3 O 0.47425(9) 0.43831(9) 0.28147(6) 0.0283(2) Uani 1 1 d . . .
O4 O 0.69582(10) 0.44494(9) 0.23176(7) 0.0300(3) Uani 1 1 d . . .
N1 N 0.33726(10) -0.00409(10) 0.10325(7) 0.0198(2) Uani 1 1 d . . .
N2 N 0.68966(11) 0.50789(10) 0.38954(7) 0.0207(3) Uani 1 1 d . . .
C1 C 0.54314(12) -0.05108(12) 0.17876(9) 0.0222(3) Uani 1 1 d . . .
C2 C 0.60314(13) -0.10678(13) 0.21698(9) 0.0246(3) Uani 1 1 d . . .
C3 C 0.65370(15) -0.07199(14) 0.30648(10) 0.0303(4) Uani 1 1 d . . .
C4 C 0.56196(17) -0.06612(16) 0.34702(11) 0.0396(4) Uani 1 1 d . . .
H1 H 0.5390 -0.0077 0.3384 0.048 Uiso 1 1 calc R . .
H2 H 0.5902 -0.0562 0.4023 0.048 Uiso 1 1 calc R . .
H3 H 0.4994 -0.1308 0.3257 0.048 Uiso 1 1 calc R . .
C5 C 0.74634(16) 0.03624(16) 0.33246(11) 0.0403(4) Uani 1 1 d . . .
H4 H 0.7187 0.0865 0.3124 0.048 Uiso 1 1 calc R . .
H5 H 0.8079 0.0306 0.3126 0.048 Uiso 1 1 calc R . .
H6 H 0.7706 0.0595 0.3887 0.048 Uiso 1 1 calc R . .
C6 C 0.7020(2) -0.15221(19) 0.33475(12) 0.0508(6) Uani 1 1 d . . .
H7 H 0.7297 -0.1302 0.3908 0.061 Uiso 1 1 calc R . .
H8 H 0.7618 -0.1560 0.3122 0.061 Uiso 1 1 calc R . .
H9 H 0.6449 -0.2206 0.3189 0.061 Uiso 1 1 calc R . .
C7 C 0.61103(13) -0.19588(13) 0.16951(10) 0.0266(3) Uani 1 1 d . . .
H10 H 0.6522 -0.2326 0.1928 0.032 Uiso 1 1 calc R . .
C8 C 0.56068(13) -0.23295(13) 0.08909(10) 0.0257(3) Uani 1 1 d . . .
C9 C 0.57728(15) -0.32731(14) 0.04084(11) 0.0327(4) Uani 1 1 d . . .
H11 H 0.6290 -0.3035 0.0117 0.039 Uiso 1 1 calc R . .
H12 H 0.5073 -0.3737 0.0053 0.039 Uiso 1 1 calc R . .
H13 H 0.6061 -0.3647 0.0750 0.039 Uiso 1 1 calc R . .
C10 C 0.49393(13) -0.18132(12) 0.05500(9) 0.0237(3) Uani 1 1 d . . .
H14 H 0.4552 -0.2077 0.0022 0.028 Uiso 1 1 calc R . .
C11 C 0.48457(12) -0.09052(12) 0.09927(9) 0.0220(3) Uani 1 1 d . . .
C12 C 0.41460(13) -0.03391(12) 0.05994(9) 0.0226(3) Uani 1 1 d . . .
H15 H 0.4641 0.0299 0.0531 0.027 Uiso 1 1 calc R . .
H16 H 0.3711 -0.0791 0.0082 0.027 Uiso 1 1 calc R . .
C13 C 0.26528(13) 0.04348(12) 0.05558(9) 0.0253(3) Uani 1 1 d . . .
H17 H 0.2223 0.0690 0.0876 0.030 Uiso 1 1 calc R . .
H18 H 0.3140 0.1046 0.0450 0.030 Uiso 1 1 calc R . .
C14 C 0.18558(13) -0.02802(12) -0.02155(9) 0.0245(3) Uani 1 1 d . . .
C15 C 0.21992(15) -0.03686(14) -0.08979(10) 0.0318(4) Uani 1 1 d . . .
H19 H 0.2929 0.0003 -0.0878 0.038 Uiso 1 1 calc R . .
C16 C 0.14590(17) -0.10086(16) -0.16076(10) 0.0388(4) Uani 1 1 d . . .
H20 H 0.1701 -0.1081 -0.2058 0.047 Uiso 1 1 calc R . .
C17 C 0.03679(17) -0.15372(15) -0.16479(11) 0.0401(4) Uani 1 1 d . . .
H21 H -0.0125 -0.1965 -0.2125 0.048 Uiso 1 1 calc R . .
C18 C 0.00090(15) -0.14311(15) -0.09806(11) 0.0375(4) Uani 1 1 d . . .
H22 H -0.0730 -0.1780 -0.1008 0.045 Uiso 1 1 calc R . .
C19 C 0.07470(14) -0.08061(14) -0.02673(10) 0.0308(4) Uani 1 1 d . . .
H23 H 0.0499 -0.0737 0.0181 0.037 Uiso 1 1 calc R . .
C20 C 0.26963(13) -0.09773(12) 0.12465(9) 0.0233(3) Uani 1 1 d . . .
H24 H 0.3198 -0.1228 0.1571 0.028 Uiso 1 1 calc R . .
H25 H 0.2292 -0.1541 0.0771 0.028 Uiso 1 1 calc R . .
C21 C 0.18775(13) -0.07597(12) 0.16773(9) 0.0240(3) Uani 1 1 d . . .
C22 C 0.07713(13) -0.14412(13) 0.14238(9) 0.0266(3) Uani 1 1 d . . .
H26 H 0.0552 -0.2016 0.0987 0.032 Uiso 1 1 calc R . .
C23 C -0.00042(13) -0.12787(13) 0.18091(10) 0.0287(3) Uani 1 1 d . . .
C24 C -0.12099(14) -0.19832(15) 0.15094(12) 0.0385(4) Uani 1 1 d . . .
H27 H -0.1667 -0.1563 0.1398 0.046 Uiso 1 1 calc R . .
H28 H -0.1417 -0.2327 0.1900 0.046 Uiso 1 1 calc R . .
H29 H -0.1312 -0.2508 0.1039 0.046 Uiso 1 1 calc R . .
C25 C 0.03599(14) -0.04382(14) 0.24789(10) 0.0297(3) Uani 1 1 d . . .
H30 H -0.0157 -0.0331 0.2743 0.036 Uiso 1 1 calc R . .
C26 C 0.14590(13) 0.02526(13) 0.27764(9) 0.0267(3) Uani 1 1 d . . .
C27 C 0.18520(15) 0.11193(14) 0.35508(10) 0.0333(4) Uani 1 1 d . . .
C28 C 0.08868(18) 0.11498(19) 0.39089(13) 0.0539(6) Uani 1 1 d . . .
H31 H 0.0325 0.1278 0.3546 0.065 Uiso 1 1 calc R . .
H32 H 0.1158 0.1707 0.4387 0.065 Uiso 1 1 calc R . .
H33 H 0.0573 0.0484 0.4018 0.065 Uiso 1 1 calc R . .
C29 C 0.27198(17) 0.08774(16) 0.41383(10) 0.0392(4) Uani 1 1 d . . .
H34 H 0.2379 0.0209 0.4235 0.047 Uiso 1 1 calc R . .
H35 H 0.2991 0.1426 0.4621 0.047 Uiso 1 1 calc R . .
H36 H 0.3329 0.0847 0.3923 0.047 Uiso 1 1 calc R . .
C30 C 0.23707(17) 0.22229(15) 0.34356(12) 0.0410(4) Uani 1 1 d . . .
H37 H 0.2429 0.2756 0.3888 0.049 Uiso 1 1 calc R . .
H38 H 0.1908 0.2299 0.2980 0.049 Uiso 1 1 calc R . .
H39 H 0.3098 0.2303 0.3367 0.049 Uiso 1 1 calc R . .
C31 C 0.22129(13) 0.00900(12) 0.23449(9) 0.0240(3) Uani 1 1 d . . .
C32 C 0.46184(13) 0.52397(12) 0.32409(9) 0.0233(3) Uani 1 1 d . . .
C33 C 0.38614(13) 0.56867(13) 0.28912(9) 0.0248(3) Uani 1 1 d . . .
C34 C 0.32503(14) 0.52705(14) 0.20125(9) 0.0304(4) Uani 1 1 d . . .
C35 C 0.40973(16) 0.53539(16) 0.15292(10) 0.0358(4) Uani 1 1 d . . .
H40 H 0.4575 0.6078 0.1652 0.043 Uiso 1 1 calc R . .
H41 H 0.3711 0.5114 0.0981 0.043 Uiso 1 1 calc R . .
H42 H 0.4536 0.4922 0.1652 0.043 Uiso 1 1 calc R . .
C36 C 0.24882(16) 0.41136(17) 0.18152(11) 0.0434(5) Uani 1 1 d . . .
H43 H 0.2929 0.3681 0.1931 0.052 Uiso 1 1 calc R . .
H44 H 0.2094 0.3878 0.1269 0.052 Uiso 1 1 calc R . .
H45 H 0.1965 0.4058 0.2123 0.052 Uiso 1 1 calc R . .
C37 C 0.2533(2) 0.5923(2) 0.17631(12) 0.0528(6) Uani 1 1 d . . .
H46 H 0.2131 0.5624 0.1220 0.063 Uiso 1 1 calc R . .
H47 H 0.3002 0.6640 0.1840 0.063 Uiso 1 1 calc R . .
H48 H 0.2016 0.5916 0.2074 0.063 Uiso 1 1 calc R . .
C38 C 0.37325(13) 0.65404(14) 0.33790(10) 0.0283(3) Uani 1 1 d . . .
H49 H 0.3230 0.6842 0.3166 0.034 Uiso 1 1 calc R . .
C39 C 0.43189(13) 0.69623(13) 0.41684(9) 0.0270(3) Uani 1 1 d . . .
C40 C 0.41129(15) 0.78734(15) 0.46631(10) 0.0351(4) Uani 1 1 d . . .
H50 H 0.4057 0.8381 0.4370 0.042 Uiso 1 1 calc R . .
H51 H 0.4719 0.8206 0.5130 0.042 Uiso 1 1 calc R . .
H52 H 0.3432 0.7611 0.4802 0.042 Uiso 1 1 calc R . .
C41 C 0.50968(13) 0.65337(13) 0.44792(9) 0.0250(3) Uani 1 1 d . . .
H53 H 0.5515 0.6823 0.5000 0.030 Uiso 1 1 calc R . .
C42 C 0.52610(13) 0.56767(13) 0.40248(9) 0.0239(3) Uani 1 1 d . . .
C43 C 0.61097(13) 0.52193(13) 0.43754(9) 0.0248(3) Uani 1 1 d . . .
H54 H 0.6540 0.5681 0.4891 0.030 Uiso 1 1 calc R . .
H55 H 0.5718 0.4537 0.4443 0.030 Uiso 1 1 calc R . .
C44 C 0.77535(13) 0.46784(12) 0.43016(9) 0.0250(3) Uani 1 1 d . . .
H56 H 0.8193 0.4543 0.3947 0.030 Uiso 1 1 calc R . .
H57 H 0.7361 0.4002 0.4378 0.030 Uiso 1 1 calc R . .
C45 C 0.85527(14) 0.53618(13) 0.50828(9) 0.0261(3) Uani 1 1 d . . .
C46 C 0.83411(17) 0.51900(18) 0.57785(11) 0.0424(5) Uani 1 1 d . . .
H58 H 0.7660 0.4717 0.5768 0.051 Uiso 1 1 calc R . .
C47 C 0.9136(2) 0.5717(2) 0.64859(12) 0.0609(7) Uani 1 1 d . . .
H59 H 0.8992 0.5582 0.6947 0.073 Uiso 1 1 calc R . .
C48 C 1.01401(19) 0.6441(2) 0.65152(12) 0.0550(6) Uani 1 1 d . . .
H60 H 1.0667 0.6800 0.6994 0.066 Uiso 1 1 calc R . .
C49 C 1.03568(17) 0.66297(15) 0.58336(12) 0.0439(5) Uani 1 1 d . . .
H61 H 1.1027 0.7126 0.5850 0.053 Uiso 1 1 calc R . .
C50 C 0.95737(15) 0.60782(14) 0.51205(11) 0.0334(4) Uani 1 1 d . . .
H62 H 0.9737 0.6191 0.4659 0.040 Uiso 1 1 calc R . .
C51 C 0.74054(13) 0.60864(12) 0.36937(9) 0.0240(3) Uani 1 1 d . . .
H63 H 0.7782 0.6644 0.4177 0.029 Uiso 1 1 calc R . .
H64 H 0.6813 0.6275 0.3406 0.029 Uiso 1 1 calc R . .
C52 C 0.82220(13) 0.60520(12) 0.32161(9) 0.0236(3) Uani 1 1 d . . .
C53 C 0.92564(13) 0.68559(12) 0.34442(10) 0.0266(3) Uani 1 1 d . . .
H65 H 0.9438 0.7395 0.3899 0.032 Uiso 1 1 calc R . .
C54 C 1.00178(13) 0.68701(13) 0.30110(10) 0.0284(3) Uani 1 1 d . . .
C55 C 1.11754(15) 0.76813(15) 0.33044(12) 0.0380(4) Uani 1 1 d . . .
H66 H 1.1156 0.8325 0.3615 0.046 Uiso 1 1 calc R . .
H67 H 1.1448 0.7820 0.2866 0.046 Uiso 1 1 calc R . .
H68 H 1.1659 0.7415 0.3619 0.046 Uiso 1 1 calc R . .
C56 C 0.96943(14) 0.60907(14) 0.23074(10) 0.0294(3) Uani 1 1 d . . .
H69 H 1.0194 0.6112 0.2005 0.035 Uiso 1 1 calc R . .
C57 C 0.86663(13) 0.52830(13) 0.20327(9) 0.0250(3) Uani 1 1 d . . .
C58 C 0.83140(14) 0.44790(14) 0.12305(10) 0.0292(3) Uani 1 1 d . . .
C59 C 0.92056(17) 0.46966(19) 0.07877(12) 0.0482(5) Uani 1 1 d . . .
H70 H 0.9394 0.5414 0.0750 0.058 Uiso 1 1 calc R . .
H71 H 0.8924 0.4221 0.0271 0.058 Uiso 1 1 calc R . .
H72 H 0.9857 0.4591 0.1065 0.058 Uiso 1 1 calc R . .
C60 C 0.8090(2) 0.33476(15) 0.13178(11) 0.0437(5) Uani 1 1 d . . .
H73 H 0.8766 0.3290 0.1604 0.052 Uiso 1 1 calc R . .
H74 H 0.7829 0.2856 0.0808 0.052 Uiso 1 1 calc R . .
H75 H 0.7536 0.3189 0.1596 0.052 Uiso 1 1 calc R . .
C61 C 0.72620(15) 0.45530(15) 0.07216(10) 0.0350(4) Uani 1 1 d . . .
H76 H 0.7402 0.5264 0.0674 0.042 Uiso 1 1 calc R . .
H77 H 0.6665 0.4367 0.0961 0.042 Uiso 1 1 calc R . .
H78 H 0.7060 0.4075 0.0211 0.042 Uiso 1 1 calc R . .
C62 C 0.79388(13) 0.52515(12) 0.25206(9) 0.0239(3) Uani 1 1 d . . .

loop_
_atom_site_aniso_label
_atom_site_aniso_U_11
_atom_site_aniso_U_22
_atom_site_aniso_U_33
_atom_site_aniso_U_23
_atom_site_aniso_U_13
_atom_site_aniso_U_12
Fe1 0.01893(11) 0.01673(11) 0.02156(12) 0.00299(8) 0.00228(8) 0.00296(8)
Fe2 0.02199(12) 0.01731(11) 0.02049(11) 0.00328(8) 0.00263(9) 0.00257(9)
Cl1 0.0380(2) 0.01936(18) 0.01931(17) 0.00364(14) 0.00098(15) -0.00034(16)
Cl2 0.0387(2) 0.01943(18) 0.02082(18) 0.00465(14) -0.00315(16) -0.00010(16)
O1 0.0259(6) 0.0231(6) 0.0264(6) 0.0009(4) -0.0005(5) 0.0086(5)
O2 0.0203(5) 0.0294(6) 0.0254(6) -0.0016(5) 0.0040(4) -0.0009(5)
O3 0.0246(6) 0.0279(6) 0.0242(6) -0.0004(4) -0.0011(4) 0.0069(5)
O4 0.0277(6) 0.0254(6) 0.0260(6) -0.0001(4) 0.0063(5) -0.0018(5)
N1 0.0177(6) 0.0186(6) 0.0204(6) 0.0046(5) 0.0023(5) 0.0048(5)
N2 0.0207(6) 0.0192(6) 0.0198(6) 0.0052(5) 0.0025(5) 0.0054(5)
C1 0.0192(7) 0.0215(7) 0.0254(7) 0.0057(6) 0.0062(6) 0.0066(6)
C2 0.0213(7) 0.0267(8) 0.0254(8) 0.0083(6) 0.0058(6) 0.0075(6)
C3 0.0331(9) 0.0347(9) 0.0257(8) 0.0114(7) 0.0054(7) 0.0150(7)
C4 0.0462(11) 0.0446(11) 0.0305(9) 0.0135(8) 0.0159(8) 0.0133(9)
C5 0.0316(9) 0.0500(12) 0.0293(9) 0.0106(8) -0.0027(7) 0.0067(8)
C6 0.0716(15) 0.0609(14) 0.0325(10) 0.0183(9) 0.0069(10) 0.0422(12)
C7 0.0232(8) 0.0274(8) 0.0323(8) 0.0116(7) 0.0074(6) 0.0108(6)
C8 0.0208(7) 0.0238(8) 0.0331(8) 0.0070(6) 0.0101(6) 0.0067(6)
C9 0.0297(9) 0.0316(9) 0.0380(9) 0.0047(7) 0.0087(7) 0.0155(7)
C10 0.0200(7) 0.0247(8) 0.0239(7) 0.0050(6) 0.0058(6) 0.0048(6)
C11 0.0184(7) 0.0225(7) 0.0234(7) 0.0062(6) 0.0058(6) 0.0047(6)
C12 0.0241(7) 0.0232(7) 0.0192(7) 0.0043(6) 0.0047(6) 0.0078(6)
C13 0.0244(8) 0.0217(7) 0.0250(8) 0.0030(6) -0.0010(6) 0.0082(6)
C14 0.0248(8) 0.0217(7) 0.0235(7) 0.0040(6) -0.0014(6) 0.0095(6)
C15 0.0312(9) 0.0342(9) 0.0286(8) 0.0122(7) 0.0045(7) 0.0091(7)
C16 0.0468(11) 0.0436(11) 0.0240(8) 0.0084(7) 0.0033(8) 0.0172(9)
C17 0.0422(11) 0.0356(10) 0.0290(9) 0.0001(7) -0.0102(8) 0.0124(8)
C18 0.0239(8) 0.0351(10) 0.0425(10) 0.0069(8) -0.0055(7) 0.0061(7)
C19 0.0252(8) 0.0344(9) 0.0308(9) 0.0072(7) 0.0025(7) 0.0116(7)
C20 0.0230(7) 0.0181(7) 0.0234(7) 0.0028(6) 0.0036(6) 0.0026(6)
C21 0.0201(7) 0.0229(8) 0.0253(7) 0.0047(6) 0.0036(6) 0.0048(6)
C22 0.0211(8) 0.0233(8) 0.0283(8) 0.0028(6) 0.0023(6) 0.0028(6)
C23 0.0192(8) 0.0279(8) 0.0340(9) 0.0060(7) 0.0038(6) 0.0043(6)
C24 0.0203(8) 0.0392(10) 0.0471(11) 0.0048(8) 0.0051(8) 0.0044(7)
C25 0.0214(8) 0.0324(9) 0.0349(9) 0.0074(7) 0.0084(7) 0.0090(7)
C26 0.0237(8) 0.0268(8) 0.0264(8) 0.0037(6) 0.0042(6) 0.0077(6)
C27 0.0285(9) 0.0347(9) 0.0301(9) -0.0021(7) 0.0074(7) 0.0084(7)
C28 0.0392(11) 0.0588(14) 0.0496(12) -0.0142(10) 0.0193(10) 0.0094(10)
C29 0.0410(10) 0.0408(10) 0.0245(8) 0.0024(7) 0.0034(8) 0.0053(8)
C30 0.0399(10) 0.0301(9) 0.0417(10) -0.0030(8) 0.0004(8) 0.0108(8)
C31 0.0188(7) 0.0229(7) 0.0243(7) 0.0042(6) 0.0019(6) 0.0024(6)
C32 0.0201(7) 0.0244(8) 0.0219(7) 0.0043(6) 0.0044(6) 0.0044(6)
C33 0.0177(7) 0.0318(8) 0.0221(7) 0.0072(6) 0.0037(6) 0.0055(6)
C34 0.0226(8) 0.0410(10) 0.0231(8) 0.0058(7) 0.0010(6) 0.0097(7)
C35 0.0360(10) 0.0455(11) 0.0245(8) 0.0113(7) 0.0084(7) 0.0107(8)
C36 0.0266(9) 0.0529(12) 0.0324(9) 0.0023(8) 0.0009(7) -0.0024(8)
C37 0.0509(13) 0.0761(16) 0.0307(10) 0.0044(10) -0.0062(9) 0.0385(12)
C38 0.0208(7) 0.0368(9) 0.0285(8) 0.0093(7) 0.0063(6) 0.0115(7)
C39 0.0225(8) 0.0316(9) 0.0261(8) 0.0062(6) 0.0089(6) 0.0074(7)
C40 0.0337(9) 0.0431(10) 0.0303(9) 0.0044(7) 0.0090(7) 0.0187(8)
C41 0.0220(7) 0.0297(8) 0.0194(7) 0.0050(6) 0.0040(6) 0.0051(6)
C42 0.0200(7) 0.0272(8) 0.0216(7) 0.0066(6) 0.0030(6) 0.0054(6)
C43 0.0256(8) 0.0269(8) 0.0190(7) 0.0053(6) 0.0029(6) 0.0076(6)
C44 0.0247(8) 0.0219(7) 0.0245(8) 0.0040(6) -0.0005(6) 0.0085(6)
C45 0.0260(8) 0.0256(8) 0.0253(8) 0.0038(6) 0.0004(6) 0.0130(7)
C46 0.0349(10) 0.0639(13) 0.0303(9) 0.0133(9) 0.0067(8) 0.0209(10)
C47 0.0578(15) 0.105(2) 0.0241(10) 0.0076(11) 0.0062(10) 0.0437(15)
C48 0.0467(13) 0.0677(15) 0.0337(11) -0.0153(10) -0.0163(9) 0.0321(12)
C49 0.0329(10) 0.0314(10) 0.0515(12) -0.0003(8) -0.0133(9) 0.0117(8)
C50 0.0288(9) 0.0299(9) 0.0343(9) 0.0085(7) -0.0040(7) 0.0082(7)
C51 0.0243(7) 0.0179(7) 0.0253(7) 0.0043(6) 0.0029(6) 0.0044(6)
C52 0.0226(7) 0.0210(7) 0.0247(7) 0.0069(6) 0.0025(6) 0.0061(6)
C53 0.0245(8) 0.0208(7) 0.0284(8) 0.0056(6) 0.0007(6) 0.0041(6)
C54 0.0211(8) 0.0268(8) 0.0345(9) 0.0121(7) 0.0019(7) 0.0057(6)
C55 0.0242(9) 0.0364(10) 0.0439(10) 0.0090(8) 0.0030(8) 0.0016(7)
C56 0.0210(8) 0.0343(9) 0.0334(9) 0.0116(7) 0.0061(7) 0.0093(7)
C57 0.0231(8) 0.0267(8) 0.0248(8) 0.0084(6) 0.0033(6) 0.0093(6)
C58 0.0261(8) 0.0343(9) 0.0264(8) 0.0065(7) 0.0061(7) 0.0110(7)
C59 0.0351(10) 0.0642(14) 0.0365(10) 0.0003(9) 0.0142(9) 0.0093(10)
C60 0.0617(13) 0.0365(10) 0.0349(10) 0.0054(8) 0.0111(9) 0.0237(10)
C61 0.0325(9) 0.0403(10) 0.0264(8) 0.0049(7) 0.0011(7) 0.0110(8)
C62 0.0211(7) 0.0216(7) 0.0245(7) 0.0062(6) 0.0021(6) 0.0033(6)

loop_
_atom_type_symbol
_atom_type_description
_atom_type_scat_dispersion_real
_atom_type_scat_dispersion_imag
_atom_type_scat_source
C C 0.0033 0.0016 'International Tables Vol C Tables 4.2.6.8 and 6.1.1.4'
H H 0.0000 0.0000 'International Tables Vol C Tables 4.2.6.8 and 6.1.1.4'
Cl Cl 0.1484 0.1585 'International Tables Vol C Tables 4.2.6.8 and 6.1.1.4'
Fe Fe 0.3463 0.8444 'International Tables Vol C Tables 4.2.6.8 and 6.1.1.4'
N N 0.0061 0.0033 'International Tables Vol C Tables 4.2.6.8 and 6.1.1.4'
O O 0.0106 0.0060 'International Tables Vol C Tables 4.2.6.8 and 6.1.1.4'

loop_
_geom_angle_atom_site_label_1
_geom_angle_atom_site_label_2
_geom_angle_atom_site_label_3
_geom_angle
_geom_angle_site_symmetry_1
_geom_angle_site_symmetry_3
_geom_angle_publ_flag
O2 Fe1 O1 119.36(6) . . ?
O2 Fe1 N1 90.03(5) . . ?
O1 Fe1 N1 90.38(5) . . ?
O2 Fe1 Cl1 125.52(4) . . ?
O1 Fe1 Cl1 114.96(4) . . ?
N1 Fe1 Cl1 93.59(4) . . ?
O2 Fe1 Cl2 92.60(4) . . ?
O1 Fe1 Cl2 88.91(4) . . ?
N1 Fe1 Cl2 177.29(4) . . ?
Cl1 Fe1 Cl2 84.343(19) . . ?
O3 Fe2 O4 121.10(6) . . ?
O3 Fe2 N2 90.60(5) . . ?
O4 Fe2 N2 89.97(5) . . ?
O3 Fe2 Cl2 109.27(4) . . ?
O4 Fe2 Cl2 129.39(4) . . ?
N2 Fe2 Cl2 94.22(4) . . ?
O3 Fe2 Cl1 91.63(4) . . ?
O4 Fe2 Cl1 89.53(4) . . ?
N2 Fe2 Cl1 177.64(4) . . ?
Cl2 Fe2 Cl1 84.32(2) . . ?
Fe1 Cl1 Fe2 95.38(2) . . ?
Fe2 Cl2 Fe1 95.34(2) . . ?
C1 O1 Fe1 134.95(10) . . ?
C31 O2 Fe1 136.28(10) . . ?
C32 O3 Fe2 134.55(10) . . ?
C62 O4 Fe2 136.88(10) . . ?
C12 N1 C20 110.37(12) . . ?
C12 N1 C13 110.28(12) . . ?
C20 N1 C13 112.28(12) . . ?
C12 N1 Fe1 106.54(9) . . ?
C20 N1 Fe1 106.64(9) . . ?
C13 N1 Fe1 110.51(9) . . ?
C51 N2 C43 109.95(12) . . ?
C51 N2 C44 112.72(12) . . ?
C43 N2 C44 111.35(12) . . ?
C51 N2 Fe2 107.00(9) . . ?
C43 N2 Fe2 106.94(9) . . ?
C44 N2 Fe2 108.61(9) . . ?
O1 C1 C11 118.82(13) . . ?
O1 C1 C2 119.87(14) . . ?
C11 C1 C2 121.30(14) . . ?
C7 C2 C1 116.35(14) . . ?
C7 C2 C3 122.30(14) . . ?
C1 C2 C3 121.33(14) . . ?
C5 C3 C6 108.39(16) . . ?
C5 C3 C4 109.28(15) . . ?
C6 C3 C4 107.02(16) . . ?
C5 C3 C2 111.29(14) . . ?
C6 C3 C2 111.36(15) . . ?
C4 C3 C2 109.38(14) . . ?
C3 C4 H1 109.5 . . ?
C3 C4 H2 109.5 . . ?
H1 C4 H2 109.5 . . ?
C3 C4 H3 109.5 . . ?
H1 C4 H3 109.5 . . ?
H2 C4 H3 109.5 . . ?
C3 C5 H4 109.5 . . ?
C3 C5 H5 109.5 . . ?
H4 C5 H5 109.5 . . ?
C3 C5 H6 109.5 . . ?
H4 C5 H6 109.5 . . ?
H5 C5 H6 109.5 . . ?
C3 C6 H7 109.5 . . ?
C3 C6 H8 109.5 . . ?
H7 C6 H8 109.5 . . ?
C3 C6 H9 109.5 . . ?
H7 C6 H9 109.5 . . ?
H8 C6 H9 109.5 . . ?
C8 C7 C2 123.66(15) . . ?
C8 C7 H10 118.2 . . ?
C2 C7 H10 118.2 . . ?
C7 C8 C10 118.06(15) . . ?
C7 C8 C9 120.61(15) . . ?
C10 C8 C9 121.32(15) . . ?
C8 C9 H11 109.5 . . ?
C8 C9 H12 109.5 . . ?
H11 C9 H12 109.5 . . ?
C8 C9 H13 109.5 . . ?
H11 C9 H13 109.5 . . ?
H12 C9 H13 109.5 . . ?
C8 C10 C11 120.74(14) . . ?
C8 C10 H14 119.6 . . ?
C11 C10 H14 119.6 . . ?
C10 C11 C1 119.42(14) . . ?
C10 C11 C12 119.53(13) . . ?
C1 C11 C12 121.01(13) . . ?
N1 C12 C11 114.95(12) . . ?
N1 C12 H15 108.5 . . ?
C11 C12 H15 108.5 . . ?
N1 C12 H16 108.5 . . ?
C11 C12 H16 108.5 . . ?
H15 C12 H16 107.5 . . ?
C14 C13 N1 116.95(12) . . ?
C14 C13 H17 108.1 . . ?
N1 C13 H17 108.1 . . ?
C14 C13 H18 108.1 . . ?
N1 C13 H18 108.1 . . ?
H17 C13 H18 107.3 . . ?
C15 C14 C19 118.60(15) . . ?
C15 C14 C13 120.49(15) . . ?
C19 C14 C13 120.77(15) . . ?
C16 C15 C14 120.34(17) . . ?
C16 C15 H19 119.8 . . ?
C14 C15 H19 119.8 . . ?
C17 C16 C15 120.36(18) . . ?
C17 C16 H20 119.8 . . ?
C15 C16 H20 119.8 . . ?
C18 C17 C16 119.85(17) . . ?
C18 C17 H21 120.1 . . ?
C16 C17 H21 120.1 . . ?
C17 C18 C19 120.15(18) . . ?
C17 C18 H22 119.9 . . ?
C19 C18 H22 119.9 . . ?
C18 C19 C14 120.64(17) . . ?
C18 C19 H23 119.7 . . ?
C14 C19 H23 119.7 . . ?
N1 C20 C21 114.40(13) . . ?
N1 C20 H24 108.7 . . ?
C21 C20 H24 108.7 . . ?
N1 C20 H25 108.7 . . ?
C21 C20 H25 108.7 . . ?
H24 C20 H25 107.6 . . ?
C22 C21 C31 119.27(15) . . ?
C22 C21 C20 119.49(14) . . ?
C31 C21 C20 121.20(14) . . ?
C23 C22 C21 121.36(15) . . ?
C23 C22 H26 119.3 . . ?
C21 C22 H26 119.3 . . ?
C22 C23 C25 117.94(15) . . ?
C22 C23 C24 121.18(15) . . ?
C25 C23 C24 120.88(15) . . ?
C23 C24 H27 109.5 . . ?
C23 C24 H28 109.5 . . ?
H27 C24 H28 109.5 . . ?
C23 C24 H29 109.5 . . ?
H27 C24 H29 109.5 . . ?
H28 C24 H29 109.5 . . ?
C23 C25 C26 123.55(15) . . ?
C23 C25 H30 118.2 . . ?
C26 C25 H30 118.2 . . ?
C25 C26 C31 116.71(15) . . ?
C25 C26 C27 122.19(15) . . ?
C31 C26 C27 121.05(14) . . ?
C26 C27 C28 111.64(15) . . ?
C26 C27 C30 111.50(15) . . ?
C28 C27 C30 107.41(17) . . ?
C26 C27 C29 108.49(14) . . ?
C28 C27 C29 108.03(17) . . ?
C30 C27 C29 109.71(15) . . ?
C27 C28 H31 109.5 . . ?
C27 C28 H32 109.5 . . ?
H31 C28 H32 109.5 . . ?
C27 C28 H33 109.5 . . ?
H31 C28 H33 109.5 . . ?
H32 C28 H33 109.5 . . ?
C27 C29 H34 109.5 . . ?
C27 C29 H35 109.5 . . ?
H34 C29 H35 109.5 . . ?
C27 C29 H36 109.5 . . ?
H34 C29 H36 109.5 . . ?
H35 C29 H36 109.5 . . ?
C27 C30 H37 109.5 . . ?
C27 C30 H38 109.5 . . ?
H37 C30 H38 109.5 . . ?
C27 C30 H39 109.5 . . ?
H37 C30 H39 109.5 . . ?
H38 C30 H39 109.5 . . ?
O2 C31 C21 119.07(14) . . ?
O2 C31 C26 119.87(14) . . ?
C21 C31 C26 121.06(14) . . ?
O3 C32 C42 118.82(14) . . ?
O3 C32 C33 119.63(14) . . ?
C42 C32 C33 121.54(14) . . ?
C38 C33 C32 116.51(14) . . ?
C38 C33 C34 122.44(14) . . ?
C32 C33 C34 121.01(14) . . ?
C37 C34 C36 108.06(16) . . ?
C37 C34 C35 107.37(16) . . ?
C36 C34 C35 109.35(15) . . ?
C37 C34 C33 111.25(15) . . ?
C36 C34 C33 110.81(14) . . ?
C35 C34 C33 109.92(14) . . ?
C34 C35 H40 109.5 . . ?
C34 C35 H41 109.5 . . ?
H40 C35 H41 109.5 . . ?
C34 C35 H42 109.5 . . ?
H40 C35 H42 109.5 . . ?
H41 C35 H42 109.5 . . ?
C34 C36 H43 109.5 . . ?
C34 C36 H44 109.5 . . ?
H43 C36 H44 109.5 . . ?
C34 C36 H45 109.5 . . ?
H43 C36 H45 109.5 . . ?
H44 C36 H45 109.5 . . ?
C34 C37 H46 109.5 . . ?
C34 C37 H47 109.5 . . ?
H46 C37 H47 109.5 . . ?
C34 C37 H48 109.5 . . ?
H46 C37 H48 109.5 . . ?
H47 C37 H48 109.5 . . ?
C39 C38 C33 123.34(15) . . ?
C39 C38 H49 118.3 . . ?
C33 C38 H49 118.3 . . ?
C41 C39 C38 118.28(15) . . ?
C41 C39 C40 121.57(15) . . ?
C38 C39 C40 120.15(15) . . ?
C39 C40 H50 109.5 . . ?
C39 C40 H51 109.5 . . ?
H50 C40 H51 109.5 . . ?
C39 C40 H52 109.5 . . ?
H50 C40 H52 109.5 . . ?
H51 C40 H52 109.5 . . ?
C39 C41 C42 121.19(14) . . ?
C39 C41 H53 119.4 . . ?
C42 C41 H53 119.4 . . ?
C41 C42 C32 118.98(14) . . ?
C41 C42 C43 120.36(14) . . ?
C32 C42 C43 120.66(14) . . ?
N2 C43 C42 114.42(12) . . ?
N2 C43 H54 108.7 . . ?
C42 C43 H54 108.7 . . ?
N2 C43 H55 108.7 . . ?
C42 C43 H55 108.7 . . ?
H54 C43 H55 107.6 . . ?
N2 C44 C45 118.71(13) . . ?
N2 C44 H56 107.6 . . ?
C45 C44 H56 107.6 . . ?
N2 C44 H57 107.6 . . ?
C45 C44 H57 107.6 . . ?
H56 C44 H57 107.1 . . ?
C50 C45 C46 118.21(16) . . ?
C50 C45 C44 120.81(15) . . ?
C46 C45 C44 120.48(16) . . ?
C47 C46 C45 120.5(2) . . ?
C47 C46 H58 119.8 . . ?
C45 C46 H58 119.8 . . ?
C48 C47 C46 120.7(2) . . ?
C48 C47 H59 119.7 . . ?
C46 C47 H59 119.7 . . ?
C49 C48 C47 119.60(18) . . ?
C49 C48 H60 120.2 . . ?
C47 C48 H60 120.2 . . ?
C48 C49 C50 119.8(2) . . ?
C48 C49 H61 120.1 . . ?
C50 C49 H61 120.1 . . ?
C45 C50 C49 121.19(18) . . ?
C45 C50 H62 119.4 . . ?
C49 C50 H62 119.4 . . ?
N2 C51 C52 115.18(12) . . ?
N2 C51 H63 108.5 . . ?
C52 C51 H63 108.5 . . ?
N2 C51 H64 108.5 . . ?
C52 C51 H64 108.5 . . ?
H63 C51 H64 107.5 . . ?
C53 C52 C62 119.14(15) . . ?
C53 C52 C51 119.70(14) . . ?
C62 C52 C51 121.08(14) . . ?
C54 C53 C52 121.56(15) . . ?
C54 C53 H65 119.2 . . ?
C52 C53 H65 119.2 . . ?
C53 C54 C56 117.87(15) . . ?
C53 C54 C55 121.04(16) . . ?
C56 C54 C55 121.05(16) . . ?
C54 C55 H66 109.5 . . ?
C54 C55 H67 109.5 . . ?
H66 C55 H67 109.5 . . ?
C54 C55 H68 109.5 . . ?
H66 C55 H68 109.5 . . ?
H67 C55 H68 109.5 . . ?
C57 C56 C54 123.62(16) . . ?
C57 C56 H69 118.2 . . ?
C54 C56 H69 118.2 . . ?
C56 C57 C62 116.80(15) . . ?
C56 C57 C58 121.99(15) . . ?
C62 C57 C58 121.20(14) . . ?
C61 C58 C59 106.98(15) . . ?
C61 C58 C57 109.28(14) . . ?
C59 C58 C57 112.24(15) . . ?
C61 C58 C60 109.71(15) . . ?
C59 C58 C60 107.51(16) . . ?
C57 C58 C60 111.01(14) . . ?
C58 C59 H70 109.5 . . ?
C58 C59 H71 109.5 . . ?
H70 C59 H71 109.5 . . ?
C58 C59 H72 109.5 . . ?
H70 C59 H72 109.5 . . ?
H71 C59 H72 109.5 . . ?
C58 C60 H73 109.5 . . ?
C58 C60 H74 109.5 . . ?
H73 C60 H74 109.5 . . ?
C58 C60 H75 109.5 . . ?
H73 C60 H75 109.5 . . ?
H74 C60 H75 109.5 . . ?
C58 C61 H76 109.5 . . ?
C58 C61 H77 109.5 . . ?
H76 C61 H77 109.5 . . ?
C58 C61 H78 109.5 . . ?
H76 C61 H78 109.5 . . ?
H77 C61 H78 109.5 . . ?
O4 C62 C52 119.10(14) . . ?
O4 C62 C57 120.12(14) . . ?
C52 C62 C57 120.78(14) . . ?

loop_
_geom_bond_atom_site_label_1
_geom_bond_atom_site_label_2
_geom_bond_distance
_geom_bond_site_symmetry_2
_geom_bond_publ_flag
Fe1 O2 1.8222(12) . ?
Fe1 O1 1.8276(12) . ?
Fe1 N1 2.1818(13) . ?
Fe1 Cl1 2.3290(5) . ?
Fe1 Cl2 2.5026(5) . ?
Fe2 O3 1.8227(12) . ?
Fe2 O4 1.8283(12) . ?
Fe2 N2 2.1771(13) . ?
Fe2 Cl2 2.3306(5) . ?
Fe2 Cl1 2.5023(5) . ?
O1 C1 1.3438(18) . ?
O2 C31 1.3500(18) . ?
O3 C32 1.3458(19) . ?
O4 C62 1.3489(18) . ?
N1 C12 1.4951(19) . ?
N1 C20 1.4972(19) . ?
N1 C13 1.5132(19) . ?
N2 C51 1.4945(19) . ?
N2 C43 1.502(2) . ?
N2 C44 1.5057(19) . ?
C1 C11 1.400(2) . ?
C1 C2 1.414(2) . ?
C2 C7 1.394(2) . ?
C2 C3 1.540(2) . ?
C3 C5 1.531(3) . ?
C3 C6 1.533(2) . ?
C3 C4 1.538(3) . ?
C4 H1 0.9600 . ?
C4 H2 0.9600 . ?
C4 H3 0.9600 . ?
C5 H4 0.9600 . ?
C5 H5 0.9600 . ?
C5 H6 0.9600 . ?
C6 H7 0.9600 . ?
C6 H8 0.9600 . ?
C6 H9 0.9600 . ?
C7 C8 1.393(2) . ?
C7 H10 0.9300 . ?
C8 C10 1.394(2) . ?
C8 C9 1.512(2) . ?
C9 H11 0.9600 . ?
C9 H12 0.9600 . ?
C9 H13 0.9600 . ?
C10 C11 1.396(2) . ?
C10 H14 0.9300 . ?
C11 C12 1.516(2) . ?
C12 H15 0.9700 . ?
C12 H16 0.9700 . ?
C13 C14 1.512(2) . ?
C13 H17 0.9700 . ?
C13 H18 0.9700 . ?
C14 C15 1.391(2) . ?
C14 C19 1.392(2) . ?
C15 C16 1.388(2) . ?
C15 H19 0.9300 . ?
C16 C17 1.377(3) . ?
C16 H20 0.9300 . ?
C17 C18 1.377(3) . ?
C17 H21 0.9300 . ?
C18 C19 1.386(2) . ?
C18 H22 0.9300 . ?
C19 H23 0.9300 . ?
C20 C21 1.507(2) . ?
C20 H24 0.9700 . ?
C20 H25 0.9700 . ?
C21 C22 1.398(2) . ?
C21 C31 1.399(2) . ?
C22 C23 1.384(2) . ?
C22 H26 0.9300 . ?
C23 C25 1.391(2) . ?
C23 C24 1.509(2) . ?
C24 H27 0.9600 . ?
C24 H28 0.9600 . ?
C24 H29 0.9600 . ?
C25 C26 1.396(2) . ?
C25 H30 0.9300 . ?
C26 C31 1.413(2) . ?
C26 C27 1.534(2) . ?
C27 C28 1.535(3) . ?
C27 C30 1.538(3) . ?
C27 C29 1.544(3) . ?
C28 H31 0.9600 . ?
C28 H32 0.9600 . ?
C28 H33 0.9600 . ?
C29 H34 0.9600 . ?
C29 H35 0.9600 . ?
C29 H36 0.9600 . ?
C30 H37 0.9600 . ?
C30 H38 0.9600 . ?
C30 H39 0.9600 . ?
C32 C42 1.405(2) . ?
C32 C33 1.413(2) . ?
C33 C38 1.397(2) . ?
C33 C34 1.537(2) . ?
C34 C37 1.532(3) . ?
C34 C36 1.534(3) . ?
C34 C35 1.534(2) . ?
C35 H40 0.9600 . ?
C35 H41 0.9600 . ?
C35 H42 0.9600 . ?
C36 H43 0.9600 . ?
C36 H44 0.9600 . ?
C36 H45 0.9600 . ?
C37 H46 0.9600 . ?
C37 H47 0.9600 . ?
C37 H48 0.9600 . ?
C38 C39 1.394(2) . ?
C38 H49 0.9300 . ?
C39 C41 1.390(2) . ?
C39 C40 1.515(2) . ?
C40 H50 0.9600 . ?
C40 H51 0.9600 . ?
C40 H52 0.9600 . ?
C41 C42 1.395(2) . ?
C41 H53 0.9300 . ?
C42 C43 1.513(2) . ?
C43 H54 0.9700 . ?
C43 H55 0.9700 . ?
C44 C45 1.514(2) . ?
C44 H56 0.9700 . ?
C44 H57 0.9700 . ?
C45 C50 1.386(2) . ?
C45 C46 1.388(3) . ?
C46 C47 1.382(3) . ?
C46 H58 0.9300 . ?
C47 C48 1.379(4) . ?
C47 H59 0.9300 . ?
C48 C49 1.372(3) . ?
C48 H60 0.9300 . ?
C49 C50 1.387(2) . ?
C49 H61 0.9300 . ?
C50 H62 0.9300 . ?
C51 C52 1.506(2) . ?
C51 H63 0.9700 . ?
C51 H64 0.9700 . ?
C52 C53 1.394(2) . ?
C52 C62 1.404(2) . ?
C53 C54 1.382(2) . ?
C53 H65 0.9300 . ?
C54 C56 1.392(2) . ?
C54 C55 1.508(2) . ?
C55 H66 0.9600 . ?
C55 H67 0.9600 . ?
C55 H68 0.9600 . ?
C56 C57 1.389(2) . ?
C56 H69 0.9300 . ?
C57 C62 1.418(2) . ?
C57 C58 1.534(2) . ?
C58 C61 1.532(2) . ?
C58 C59 1.533(2) . ?
C58 C60 1.535(3) . ?
C59 H70 0.9600 . ?
C59 H71 0.9600 . ?
C59 H72 0.9600 . ?
C60 H73 0.9600 . ?
C60 H74 0.9600 . ?
C60 H75 0.9600 . ?
C61 H76 0.9600 . ?
C61 H77 0.9600 . ?
C61 H78 0.9600 . ?
